data_4324378
loop_
_publ_author_name
'Guang-Yu An'
'Cong-Min Ji'
'Ai-Li Cui'
'Hui-Zhong Kou'

_publ_contact_author_address
;
Department of Chemistry
Tsinghua University
Beijing 100084
People's Republic of China
;
_publ_contact_author_email kouhz@mail.tsinghua.edu.cn
_publ_contact_author_name 'Dr. Hui-Zhong Kou'
_publ_contact_author_phone 86-10-62771748
_publ_section_title
;
 Pyrazine-2-amidoxime Ni(II) Complexes: From Ferromagnetic Cluster to
 Antiferromagnetic Layer
;
_journal_name_full 'Inorganic Chemistry'
_journal_page_first 1079
_journal_page_last 1083
_journal_paper_doi 10.1021/ic1022714
_journal_volume 50
_journal_year 2011
_chemical_formula_sum 'C60 H58 N26 Ni4 O10'
_chemical_formula_weight 1538.16
_chemical_name_systematic
; 
 ? 
;
_space_group_IT_number 64
_symmetry_cell_setting orthorhombic
_symmetry_space_group_name_Hall '-C 2ac 2'
_symmetry_space_group_name_H-M 'C m c a'
_atom_sites_solution_hydrogens geom
_atom_sites_solution_primary direct
_atom_sites_solution_secondary difmap
_audit_creation_method SHELXL-97
_cell_angle_alpha 90.00
_cell_angle_beta 90.00
_cell_angle_gamma 90.00
_cell_formula_units_Z 4
_cell_length_a 15.1653(9)
_cell_length_b 19.4484(8)
_cell_length_c 22.8356(9)
_cell_measurement_temperature 293(2)
_cell_volume 6735.2(6)
_computing_cell_refinement 'crystalstructure 3.6.0 (Rigaku, 2004)'
_computing_data_collection 'crystalstructure 3.6.0 (Rigaku, 2004)'
_computing_data_reduction 'SHELXL-97 (Sheldrick, 1997)'
_computing_molecular_graphics 'XP (Sheldrick, 1998)'
_computing_publication_material 'XP (Sheldrick, 1998)'
_computing_structure_refinement 'SHELXL-97 (Sheldrick, 1997)'
_computing_structure_solution 'SHELXS-97 (Sheldrick, 1990)'
_diffrn_ambient_temperature 293(2)
_diffrn_detector_area_resol_mean 0.77
_diffrn_measured_fraction_theta_full 0.990
_diffrn_measured_fraction_theta_max 0.990
_diffrn_measurement_device_type 'Rigaku R-AXIS RAPID IP'
_diffrn_measurement_method '\w scans'
_diffrn_radiation_monochromator graphite
_diffrn_radiation_source 'fine-focus sealed tube'
_diffrn_radiation_type MoK\a
_diffrn_radiation_wavelength 0.71073
_diffrn_reflns_av_R_equivalents 0.0949
_diffrn_reflns_av_sigmaI/netI 0.0631
_diffrn_reflns_limit_h_max 19
_diffrn_reflns_limit_h_min -19
_diffrn_reflns_limit_k_max 25
_diffrn_reflns_limit_k_min -22
_diffrn_reflns_limit_l_max 29
_diffrn_reflns_limit_l_min -29
_diffrn_reflns_number 31895
_diffrn_reflns_theta_full 27.48
_diffrn_reflns_theta_max 27.48
_diffrn_reflns_theta_min 3.17
_exptl_absorpt_coefficient_mu 1.178
_exptl_absorpt_correction_T_max 0.7985
_exptl_absorpt_correction_T_min 0.7042
_exptl_absorpt_correction_type empirical
_exptl_absorpt_process_details 'ABSCOR; Higashi, 1995'
_exptl_crystal_colour 'red brown'
_exptl_crystal_density_diffrn 1.517
_exptl_crystal_description block
_exptl_crystal_F_000 3168
_exptl_crystal_size_max 0.32
_exptl_crystal_size_mid 0.25
_exptl_crystal_size_min 0.20
_refine_diff_density_max 0.709
_refine_diff_density_min -0.790
_refine_diff_density_rms 0.080
_refine_ls_extinction_method none
_refine_ls_goodness_of_fit_ref 0.939
_refine_ls_hydrogen_treatment constr
_refine_ls_matrix_type full
_refine_ls_number_parameters 268
_refine_ls_number_reflns 3969
_refine_ls_number_restraints 11
_refine_ls_restrained_S_all 0.938
_refine_ls_R_factor_all 0.0825
_refine_ls_R_factor_gt 0.0565
_refine_ls_shift/su_max 0.001
_refine_ls_shift/su_mean 0.000
_refine_ls_structure_factor_coef Fsqd
_refine_ls_weighting_details 'calc w=1/[\s^2^(Fo^2^)+(0.1010P)^2^+0.0000P] where P=(Fo^2^+2Fc^2^)/3'
_refine_ls_weighting_scheme calc
_refine_ls_wR_factor_gt 0.1465
_refine_ls_wR_factor_ref 0.1599
_reflns_number_gt 2467
_reflns_number_total 3969
_reflns_threshold_expression >2sigma(I)
_cod_data_source_file ic1022714_si_002_3.cif
_cod_data_source_block 2
_cod_database_code 4324378

loop_
_symmetry_equiv_pos_as_xyz
'x, y, z'
'-x, -y+1/2, z+1/2'
'-x, y+1/2, -z+1/2'
'x, -y, -z'
'x+1/2, y+1/2, z'
'-x+1/2, -y+1, z+1/2'
'-x+1/2, y+1, -z+1/2'
'x+1/2, -y+1/2, -z'
'-x, -y, -z'
'x, y-1/2, -z-1/2'
'x, -y-1/2, z-1/2'
'-x, y, z'
'-x+1/2, -y+1/2, -z'
'x+1/2, y, -z-1/2'
'x+1/2, -y, z-1/2'
'-x+1/2, y+1/2, z'

loop_
_atom_site_label
_atom_site_type_symbol
_atom_site_fract_x
_atom_site_fract_y
_atom_site_fract_z
_atom_site_U_iso_or_equiv
_atom_site_adp_type
_atom_site_occupancy
_atom_site_symmetry_multiplicity
_atom_site_calc_flag
_atom_site_refinement_flags
Ni1 Ni 0.5000 0.18386(2) 0.50929(2) 0.0544(2) Uani 1 2 d S
Ni2 Ni 0.5000 0.03484(2) 0.58263(2) 0.0541(2) Uani 1 2 d S
C1 C 0.5000 0.3304(2) 0.4804(2) 0.0724(18) Uani 1 2 d S
H1 H 0.5000 0.3195 0.4407 0.087 Uiso 1 2 calc SR
C2 C 0.5000 0.3983(2) 0.4976(2) 0.0755(18) Uani 1 2 d S
H2 H 0.5000 0.4321 0.4688 0.091 Uiso 1 2 calc SR
C3 C 0.5000 0.3678(2) 0.5925(2) 0.084(2) Uani 1 2 d S
H3 H 0.5000 0.3792 0.6321 0.101 Uiso 1 2 calc SR
C4 C 0.5000 0.2988(2) 0.57716(17) 0.0622(15) Uani 1 2 d S
C5 C 0.5000 0.2408(2) 0.61769(18) 0.0618(15) Uani 1 2 d S
C6 C 0.5000 0.0005(2) 0.71483(19) 0.0759(19) Uani 1 2 d S
H6 H 0.5000 0.0477 0.7217 0.091 Uiso 1 2 calc SR
C7 C 0.5000 -0.0441(3) 0.7608(2) 0.0784(19) Uani 1 2 d S
H7 H 0.5000 -0.0262 0.7986 0.094 Uiso 1 2 calc SR
C8 C 0.5000 -0.1350(2) 0.69887(19) 0.0764(19) Uani 1 2 d S
H8 H 0.5000 -0.1821 0.6923 0.092 Uiso 1 2 calc SR
C9 C 0.5000 -0.0915(2) 0.65132(17) 0.0598(14) Uani 1 2 d S
C10 C 0.5000 -0.1137(2) 0.58920(17) 0.0544(13) Uani 1 2 d S
C11 C 0.3156(6) 0.0761(4) 0.6256(4) 0.163(3) Uani 1 1 d .
H11 H 0.3482 0.1085 0.6462 0.196 Uiso 1 1 calc R
C12 C 0.2243(7) 0.0739(6) 0.6338(5) 0.193(5) Uani 1 1 d .
H12 H 0.1966 0.1072 0.6566 0.231 Uiso 1 1 calc R
C13 C 0.1770(6) 0.0237(5) 0.6089(4) 0.142(3) Uani 1 1 d .
H13 H 0.1163 0.0205 0.6143 0.170 Uiso 1 1 calc R
C14 C 0.2208(6) -0.0216(4) 0.5759(4) 0.142(3) Uani 1 1 d .
H14 H 0.1906 -0.0572 0.5575 0.171 Uiso 1 1 calc R
C15 C 0.3087(5) -0.0158(3) 0.5694(3) 0.1152(19) Uani 1 1 d .
H15 H 0.3371 -0.0504 0.5485 0.138 Uiso 1 1 calc R
C16 C 0.2493(12) -0.1834(8) 0.4906(12) 0.242(7) Uani 1 1 d .
C17 C 0.2570(13) -0.2653(12) 0.5521(8) 0.274(9) Uani 1 1 d .
N1 N 0.5000 0.27961(17) 0.52037(14) 0.0578(11) Uani 1 2 d S
N2 N 0.5000 0.18180(16) 0.59054(15) 0.0561(11) Uani 1 2 d S
N3 N 0.5000 0.2482(2) 0.67656(16) 0.093(2) Uani 1 2 d S
H3A H 0.5000 0.2124 0.6987 0.111 Uiso 1 2 calc SR
H3B H 0.5000 0.2886 0.6918 0.111 Uiso 1 2 calc SR
N4 N 0.5000 0.41788(19) 0.55354(19) 0.0830(17) Uani 1 2 d S
N5 N 0.5000 -0.02312(17) 0.65976(15) 0.0622(13) Uani 1 2 d S
N6 N 0.5000 -0.06322(17) 0.55102(14) 0.0580(12) Uani 1 2 d S
N7 N 0.5000 -0.17862(16) 0.57154(14) 0.0625(13) Uani 1 2 d S
H7A H 0.5000 -0.2136 0.5946 0.075 Uiso 1 2 calc SR
N8 N 0.5000 -0.1121(2) 0.75428(16) 0.0875(18) Uani 1 2 d S
N9 N 0.3575(3) 0.03383(14) 0.58963(13) 0.0739(10) Uani 1 1 d .
N10 N 0.5000 0.1527(3) 0.8189(2) 0.109(2) Uani 1 2 d S
N11 N 0.2534(11) -0.2029(9) 0.5451(7) 0.237(6) Uani 0.50 1 d P
C18 C 0.2534(11) -0.2029(9) 0.5451(7) 0.237(6) Uani 0.50 1 d P
O1 O 0.5000 0.12515(14) 0.62455(12) 0.0697(12) Uani 1 2 d S
O2 O 0.5000 -0.09039(13) 0.49417(11) 0.0588(10) Uani 1 2 d S
O3 O 0.5533(6) 0.1478(4) 0.7705(3) 0.123(3) Uani 0.50 1 d P
O4 O 0.5000 0.2050(3) 0.8388(3) 0.246(6) Uani 1 2 d S
O5 O 0.5000 0.1002(2) 0.8449(2) 0.1175(19) Uani 1 2 d S
C20 C 0.7469(14) -0.1123(11) 0.7206(2) 0.311(14) Uani 1 1 d D
N12 N 0.7455(19) -0.1719(10) 0.6904(11) 0.453(19) Uani 0.50 1 d PD
C21 C 0.7455(19) -0.1719(10) 0.6904(11) 0.453(19) Uani 0.50 1 d PD
C19 C 0.7482(15) -0.2317(13) 0.7204(2) 0.343(11) Uani 1 1 d D

loop_
_atom_site_aniso_label
_atom_site_aniso_U_11
_atom_site_aniso_U_22
_atom_site_aniso_U_33
_atom_site_aniso_U_23
_atom_site_aniso_U_13
_atom_site_aniso_U_12
Ni1 0.1113(6) 0.0285(3) 0.0235(3) -0.00117(18) 0.000 0.000
Ni2 0.1097(6) 0.0296(3) 0.0229(3) 0.00038(18) 0.000 0.000
C1 0.140(6) 0.039(2) 0.038(2) 0.0004(18) 0.000 0.000
C2 0.140(6) 0.037(2) 0.049(3) 0.005(2) 0.000 0.000
C3 0.181(7) 0.038(2) 0.033(2) -0.0040(19) 0.000 0.000
C4 0.121(5) 0.036(2) 0.029(2) -0.0042(16) 0.000 0.000
C5 0.118(5) 0.036(2) 0.031(2) -0.0040(17) 0.000 0.000
C6 0.161(6) 0.037(2) 0.030(2) -0.0036(18) 0.000 0.000
C7 0.154(7) 0.053(3) 0.028(2) -0.0051(19) 0.000 0.000
C8 0.166(6) 0.035(2) 0.028(2) 0.0032(17) 0.000 0.000
C9 0.116(5) 0.036(2) 0.028(2) -0.0023(16) 0.000 0.000
C10 0.109(4) 0.0297(19) 0.0248(18) 0.0001(15) 0.000 0.000
C11 0.134(7) 0.129(5) 0.227(9) -0.082(6) 0.048(6) -0.015(5)
C12 0.119(8) 0.197(9) 0.262(13) -0.089(8) 0.071(8) 0.007(6)
C13 0.114(6) 0.170(7) 0.142(6) 0.006(5) 0.037(5) -0.012(6)
C14 0.112(7) 0.134(6) 0.181(8) -0.021(5) 0.008(6) -0.015(5)
C15 0.097(6) 0.115(4) 0.133(5) -0.028(4) 0.004(4) 0.002(4)
C16 0.278(18) 0.178(15) 0.27(2) 0.037(14) -0.011(15) -0.027(9)
C17 0.38(2) 0.185(14) 0.254(15) -0.056(16) -0.014(14) -0.056(13)
N1 0.109(4) 0.0334(16) 0.0310(17) -0.0005(14) 0.000 0.000
N2 0.112(4) 0.0304(16) 0.0257(16) 0.0004(13) 0.000 0.000
N3 0.210(7) 0.041(2) 0.0273(18) -0.0072(16) 0.000 0.000
N4 0.167(6) 0.0327(18) 0.050(2) -0.0038(17) 0.000 0.000
N5 0.125(4) 0.0335(16) 0.0279(16) -0.0016(14) 0.000 0.000
N6 0.123(4) 0.0342(16) 0.0170(14) -0.0009(13) 0.000 0.000
N7 0.136(4) 0.0280(16) 0.0236(16) -0.0006(12) 0.000 0.000
N8 0.190(6) 0.045(2) 0.0270(18) 0.0032(16) 0.000 0.000
N9 0.113(3) 0.0565(18) 0.0517(16) -0.0032(13) 0.0092(17) 0.0004(17)
N10 0.236(8) 0.051(3) 0.039(2) 0.001(2) 0.000 0.000
N11 0.326(17) 0.145(9) 0.241(15) 0.006(11) 0.005(12) -0.034(9)
C18 0.326(17) 0.145(9) 0.241(15) 0.006(11) 0.005(12) -0.034(9)
O1 0.153(4) 0.0317(14) 0.0244(14) 0.0007(11) 0.000 0.000
O2 0.126(3) 0.0279(13) 0.0225(12) -0.0046(10) 0.000 0.000
O3 0.213(10) 0.105(4) 0.053(3) 0.006(3) 0.010(4) -0.007(4)
O4 0.609(19) 0.049(3) 0.080(4) -0.014(3) 0.000 0.000
O5 0.189(6) 0.070(3) 0.094(3) 0.012(3) 0.000 0.000
C20 0.308(19) 0.29(2) 0.33(4) 0.099(18) 0.06(4) 0.01(2)
N12 0.55(4) 0.37(3) 0.44(3) 0.05(3) -0.05(2) 0.14(4)
C21 0.55(4) 0.37(3) 0.44(3) 0.05(3) -0.05(2) 0.14(4)
C19 0.48(3) 0.273(18) 0.27(2) -0.031(16) -0.03(4) 0.05(2)

loop_
_atom_type_symbol
_atom_type_description
_atom_type_scat_dispersion_real
_atom_type_scat_dispersion_imag
_atom_type_scat_source
C C 0.0033 0.0016 'International Tables Vol C Tables 4.2.6.8 and 6.1.1.4'
H H 0.0000 0.0000 'International Tables Vol C Tables 4.2.6.8 and 6.1.1.4'
N N 0.0061 0.0033 'International Tables Vol C Tables 4.2.6.8 and 6.1.1.4'
O O 0.0106 0.0060 'International Tables Vol C Tables 4.2.6.8 and 6.1.1.4'
Ni Ni 0.3393 1.1124 'International Tables Vol C Tables 4.2.6.8 and 6.1.1.4'

loop_
_geom_angle_atom_site_label_1
_geom_angle_atom_site_label_2
_geom_angle_atom_site_label_3
_geom_angle
_geom_angle_site_symmetry_1
_geom_angle_site_symmetry_3
O2 Ni1 N7 84.35(13) 9_656 9_656
O2 Ni1 N2 91.25(13) 9_656 .
N7 Ni1 N2 175.60(14) 9_656 .
O2 Ni1 N1 174.75(13) 9_656 .
N7 Ni1 N1 100.90(14) 9_656 .
N2 Ni1 N1 83.50(14) . .
O1 Ni2 N6 172.14(12) . .
O1 Ni2 O2 86.95(11) . 9_656
N6 Ni2 O2 100.90(11) . 9_656
O1 Ni2 N5 94.04(12) . .
N6 Ni2 N5 78.11(13) . .
O2 Ni2 N5 179.01(12) 9_656 .
O1 Ni2 N9 88.44(8) . .
N6 Ni2 N9 91.01(8) . .
O2 Ni2 N9 93.87(8) 9_656 .
N5 Ni2 N9 86.16(8) . .
O1 Ni2 N9 88.44(8) . 12_655
N6 Ni2 N9 91.01(8) . 12_655
O2 Ni2 N9 93.87(8) 9_656 12_655
N5 Ni2 N9 86.16(8) . 12_655
N9 Ni2 N9 171.48(16) . 12_655
N1 C1 C2 120.7(4) . .
N1 C1 H1 119.7 . .
C2 C1 H1 119.7 . .
N4 C2 C1 123.1(5) . .
N4 C2 H2 118.4 . .
C1 C2 H2 118.4 . .
N4 C3 C4 122.9(4) . .
N4 C3 H3 118.5 . .
C4 C3 H3 118.5 . .
N1 C4 C3 120.7(4) . .
N1 C4 C5 113.3(4) . .
C3 C4 C5 126.0(4) . .
N2 C5 N3 124.5(4) . .
N2 C5 C4 112.2(4) . .
N3 C5 C4 123.3(4) . .
N5 C6 C7 120.3(4) . .
N5 C6 H6 119.8 . .
C7 C6 H6 119.8 . .
N8 C7 C6 123.2(4) . .
N8 C7 H7 118.4 . .
C6 C7 H7 118.4 . .
N8 C8 C9 122.8(4) . .
N8 C8 H8 118.6 . .
C9 C8 H8 118.6 . .
N5 C9 C8 119.6(4) . .
N5 C9 C10 115.1(3) . .
C8 C9 C10 125.2(4) . .
N6 C10 N7 120.7(4) . .
N6 C10 C9 114.7(3) . .
N7 C10 C9 124.6(4) . .
N9 C11 C12 122.7(7) . .
N9 C11 H11 118.6 . .
C12 C11 H11 118.6 . .
C13 C12 C11 119.7(8) . .
C13 C12 H12 120.2 . .
C11 C12 H12 120.2 . .
C14 C13 C12 117.0(8) . .
C14 C13 H13 121.5 . .
C12 C13 H13 121.5 . .
C13 C14 C15 119.9(8) . .
C13 C14 H14 120.0 . .
C15 C14 H14 120.0 . .
N9 C15 C14 125.9(6) . .
N9 C15 H15 117.0 . .
C14 C15 H15 117.0 . .
N11 C16 C17 117.5(15) . 13_546
N11 C17 C16 127.8(19) . 13_546
C1 N1 C4 116.7(4) . .
C1 N1 Ni1 129.5(3) . .
C4 N1 Ni1 113.8(3) . .
C5 N2 O1 116.4(3) . .
C5 N2 Ni1 117.2(3) . .
O1 N2 Ni1 126.4(2) . .
C5 N3 H3A 120.0 . .
C5 N3 H3B 120.0 . .
H3A N3 H3B 120.0 . .
C3 N4 C2 115.8(4) . .
C6 N5 C9 118.3(4) . .
C6 N5 Ni2 127.3(3) . .
C9 N5 Ni2 114.4(3) . .
C10 N6 O2 109.5(3) . .
C10 N6 Ni2 117.6(3) . .
O2 N6 Ni2 132.9(2) . .
C10 N7 Ni1 110.9(3) . 9_656
C10 N7 H7A 124.6 . .
Ni1 N7 H7A 124.6 9_656 .
C7 N8 C8 115.8(4) . .
C15 N9 C11 114.0(6) . .
C15 N9 Ni2 123.3(4) . .
C11 N9 Ni2 121.3(4) . .
O4 N10 O5 125.7(6) . .
O4 N10 O3 113.1(5) . 12_655
O5 N10 O3 110.2(5) . 12_655
O4 N10 O3 113.1(5) . .
O5 N10 O3 110.2(5) . .
O3 N10 O3 72.1(7) 12_655 .
C17 N11 C16 114.4(17) . .
N2 O1 Ni2 116.2(2) . .
N6 O2 Ni1 114.6(2) . 9_656
N6 O2 Ni2 126.2(2) . 9_656
Ni1 O2 Ni2 119.14(13) 9_656 9_656
N10 O3 O3 53.9(4) . 12_655
C20 C20 N12 120.7(13) 7_646 .
C20 N12 C19 119(2) . .
N12 C19 C19 120.5(13) . 7_646

loop_
_geom_bond_atom_site_label_1
_geom_bond_atom_site_label_2
_geom_bond_distance
_geom_bond_site_symmetry_2
Ni1 O2 1.819(3) 9_656
Ni1 N7 1.848(3) 9_656
Ni1 N2 1.856(3) .
Ni1 N1 1.879(3) .
Ni2 O1 2.000(3) .
Ni2 N6 2.039(3) .
Ni2 O2 2.060(3) 9_656
Ni2 N5 2.091(3) .
Ni2 N9 2.166(4) .
Ni2 N9 2.166(4) 12_655
C1 N1 1.345(6) .
C1 C2 1.379(7) .
C1 H1 0.9300 .
C2 N4 1.333(6) .
C2 H2 0.9300 .
C3 N4 1.320(7) .
C3 C4 1.387(6) .
C3 H3 0.9300 .
C4 N1 1.349(5) .
C4 C5 1.459(6) .
C5 N2 1.304(5) .
C5 N3 1.352(6) .
C6 N5 1.339(5) .
C6 C7 1.363(6) .
C6 H6 0.9300 .
C7 N8 1.331(6) .
C7 H7 0.9300 .
C8 N8 1.341(6) .
C8 C9 1.376(6) .
C8 H8 0.9300 .
C9 N5 1.344(5) .
C9 C10 1.482(5) .
C10 N6 1.312(5) .
C10 N7 1.326(5) .
C11 N9 1.324(7) .
C11 C12 1.398(11) .
C11 H11 0.9300 .
C12 C13 1.339(11) .
C12 H12 0.9300 .
C13 C14 1.337(10) .
C13 H13 0.9300 .
C14 C15 1.345(10) .
C14 H14 0.9300 .
C15 N9 1.302(7) .
C15 H15 0.9300 .
C16 N11 1.30(2) .
C16 C17 1.40(2) 13_546
C17 N11 1.23(2) .
C17 C16 1.40(2) 13_546
N2 O1 1.348(4) .
N3 H3A 0.8600 .
N3 H3B 0.8600 .
N6 O2 1.402(4) .
N7 Ni1 1.848(3) 9_656
N7 H7A 0.8600 .
N10 O4 1.114(7) .
N10 O5 1.181(6) .
N10 O3 1.372(8) 12_655
N10 O3 1.372(8) .
O2 Ni1 1.819(3) 9_656
O2 Ni2 2.060(3) 9_656
O3 O3 1.615(18) 12_655
C20 C20 1.348(10) 7_646
C20 N12 1.349(7) .
N12 C19 1.349(7) .
C19 C19 1.354(10) 7_646

loop_
_geom_torsion_atom_site_label_1
_geom_torsion_atom_site_label_2
_geom_torsion_atom_site_label_3
_geom_torsion_atom_site_label_4
_geom_torsion
_geom_torsion_site_symmetry_1
_geom_torsion_site_symmetry_4
N1 C1 C2 N4 0.000(2) . .
N4 C3 C4 N1 0.000(2) . .
N4 C3 C4 C5 180.000(2) . .
N1 C4 C5 N2 0.000(1) . .
C3 C4 C5 N2 180.000(1) . .
N1 C4 C5 N3 180.000(1) . .
C3 C4 C5 N3 0.000(2) . .
N5 C6 C7 N8 0.000(2) . .
N8 C8 C9 N5 0.000(1) . .
N8 C8 C9 C10 180.0 . .
N5 C9 C10 N6 0.0 . .
C8 C9 C10 N6 180.0 . .
N5 C9 C10 N7 180.0 . .
C8 C9 C10 N7 0.0 . .
N9 C11 C12 C13 6.1(17) . .
C11 C12 C13 C14 -1.2(17) . .
C12 C13 C14 C15 0.5(15) . .
C13 C14 C15 N9 -4.8(14) . .
C2 C1 N1 C4 0.000(1) . .
C2 C1 N1 Ni1 180.000(1) . .
C3 C4 N1 C1 0.000(1) . .
C5 C4 N1 C1 180.000(1) . .
C3 C4 N1 Ni1 180.0 . .
C5 C4 N1 Ni1 0.0 . .
O2 Ni1 N1 C1 179.999(4) 9_656 .
N7 Ni1 N1 C1 0.000(1) 9_656 .
N2 Ni1 N1 C1 180.000(1) . .
O2 Ni1 N1 C4 -0.001(5) 9_656 .
N7 Ni1 N1 C4 180.0 9_656 .
N2 Ni1 N1 C4 0.0 . .
N3 C5 N2 O1 0.000(1) . .
C4 C5 N2 O1 180.0 . .
N3 C5 N2 Ni1 180.0 . .
C4 C5 N2 Ni1 0.000(1) . .
O2 Ni1 N2 C5 180.0 9_656 .
N7 Ni1 N2 C5 179.999(5) 9_656 .
N1 Ni1 N2 C5 0.0 . .
O2 Ni1 N2 O1 0.0 9_656 .
N7 Ni1 N2 O1 -0.001(6) 9_656 .
N1 Ni1 N2 O1 180.0 . .
C4 C3 N4 C2 0.000(2) . .
C1 C2 N4 C3 0.000(2) . .
C7 C6 N5 C9 0.000(1) . .
C7 C6 N5 Ni2 180.0 . .
C8 C9 N5 C6 0.000(1) . .
C10 C9 N5 C6 180.0 . .
C8 C9 N5 Ni2 180.0 . .
C10 C9 N5 Ni2 0.0 . .
O1 Ni2 N5 C6 0.0 . .
N6 Ni2 N5 C6 180.0 . .
O2 Ni2 N5 C6 180.00(2) 9_656 .
N9 Ni2 N5 C6 -88.16(8) . .
N9 Ni2 N5 C6 88.16(8) 12_655 .
O1 Ni2 N5 C9 180.0 . .
N6 Ni2 N5 C9 0.0 . .
O2 Ni2 N5 C9 0.00(2) 9_656 .
N9 Ni2 N5 C9 91.84(8) . .
N9 Ni2 N5 C9 -91.84(8) 12_655 .
N7 C10 N6 O2 0.0 . .
C9 C10 N6 O2 180.0 . .
N7 C10 N6 Ni2 180.0 . .
C9 C10 N6 Ni2 0.0 . .
O1 Ni2 N6 C10 0.000(2) . .
O2 Ni2 N6 C10 180.0 9_656 .
N5 Ni2 N6 C10 0.0 . .
N9 Ni2 N6 C10 -85.86(8) . .
N9 Ni2 N6 C10 85.86(8) 12_655 .
O1 Ni2 N6 O2 180.000(2) . .
O2 Ni2 N6 O2 0.0 9_656 .
N5 Ni2 N6 O2 180.0 . .
N9 Ni2 N6 O2 94.14(8) . .
N9 Ni2 N6 O2 -94.14(8) 12_655 .
N6 C10 N7 Ni1 0.0 . 9_656
C9 C10 N7 Ni1 180.0 . 9_656
C6 C7 N8 C8 0.000(1) . .
C9 C8 N8 C7 0.000(1) . .
C14 C15 N9 C11 8.9(11) . .
C14 C15 N9 Ni2 175.2(6) . .
C12 C11 N9 C15 -9.4(12) . .
C12 C11 N9 Ni2 -175.9(8) . .
O1 Ni2 N9 C15 -179.7(4) . .
N6 Ni2 N9 C15 -7.6(4) . .
O2 Ni2 N9 C15 93.4(4) 9_656 .
N5 Ni2 N9 C15 -85.6(4) . .
N9 Ni2 N9 C15 -111.2(11) 12_655 .
O1 Ni2 N9 C11 -14.5(6) . .
N6 Ni2 N9 C11 157.7(6) . .
O2 Ni2 N9 C11 -101.3(6) 9_656 .
N5 Ni2 N9 C11 79.7(6) . .
N9 Ni2 N9 C11 54.0(12) 12_655 .
C16 C17 N11 C16 -5(4) 13_546 .
C17 C16 N11 C17 5(3) 13_546 .
C5 N2 O1 Ni2 180.0 . .
Ni1 N2 O1 Ni2 0.0 . .
N6 Ni2 O1 N2 180.000(2) . .
O2 Ni2 O1 N2 0.0 9_656 .
N5 Ni2 O1 N2 180.0 . .
N9 Ni2 O1 N2 -93.96(8) . .
N9 Ni2 O1 N2 93.96(8) 12_655 .
C10 N6 O2 Ni1 0.0 . 9_656
Ni2 N6 O2 Ni1 180.0 . 9_656
C10 N6 O2 Ni2 180.0 . 9_656
Ni2 N6 O2 Ni2 0.0 . 9_656
O4 N10 O3 O3 -108.1(5) . 12_655
O5 N10 O3 O3 105.5(5) . 12_655
C20 C20 N12 C19 2(2) 7_646 .
C20 N12 C19 C19 0(2) . 7_646
